data_7043062
loop_
_publ_author_name
'Ghadwal, Rajendra S.'
'Rottschaefer, Dennis'
'Andrada, Diego Marcelo'
'Frenking, G.'
'Sch\"urmann, Christian J.'
'Stammler, Georg'

_publ_section_title
;
 Normal-to-Abnormal Rearrangement of an N-Heterocyclic Carbene with a
 Silylene Transition Metal Complex
;
_journal_name_full 'Dalton Trans.'
_journal_paper_doi 10.1039/C7DT01199G
_journal_year 2017
_chemical_formula_moiety 'C32 H36 N2 O5 W'
_chemical_formula_sum 'C32 H36 N2 O5 W'
_chemical_formula_weight 712.48
_space_group_crystal_system orthorhombic
_space_group_IT_number 63
_space_group_name_Hall '-C 2c 2'
_space_group_name_H-M_alt 'C m c m'
_symmetry_space_group_name_Hall '-C 2c 2'
_symmetry_space_group_name_H-M 'C m c m'
_atom_sites_solution_hydrogens geom
_audit_creation_method SHELXL-2014/7
_audit_update_record
;
2016-11-03 deposited with the CCDC.
2017-05-22 downloaded from the CCDC.
;
_cell_angle_alpha 90
_cell_angle_beta 90
_cell_angle_gamma 90
_cell_formula_units_Z 4
_cell_length_a 11.250(2)
_cell_length_b 13.869(2)
_cell_length_c 19.759(3)
_cell_measurement_reflns_used 9980
_cell_measurement_temperature 100(2)
_cell_measurement_theta_max 23.637
_cell_measurement_theta_min 2.3175
_cell_volume 3082.9(8)
_computing_cell_refinement 'SAINT V8.35A'
_computing_data_collection 'APEX2 v2012.2'
_computing_data_reduction 'SAINT V8.35A'
_computing_molecular_graphics 'XP Version 5.1'
_computing_publication_material 'XP Version 5.1'
_computing_structure_refinement 'SHELXL-2014/7 (Sheldrick, 2014)'
_computing_structure_solution 'SHELXT (G.M.Sheldrick,Acta Cryst.(2015)A71,3-8)'
_diffrn_ambient_temperature 100(2)
_diffrn_measured_fraction_theta_full 1.000
_diffrn_measured_fraction_theta_max 1.000
_diffrn_measurement_device_type 'Bruker Smart APEX II Quazar'
_diffrn_measurement_method 'omega scans'
_diffrn_radiation_type AgK\a
_diffrn_radiation_wavelength 0.56086
_diffrn_reflns_av_R_equivalents 0.0290
_diffrn_reflns_av_unetI/netI 0.0145
_diffrn_reflns_Laue_measured_fraction_full 1.000
_diffrn_reflns_Laue_measured_fraction_max 1.000
_diffrn_reflns_limit_h_max 16
_diffrn_reflns_limit_h_min -15
_diffrn_reflns_limit_k_max 19
_diffrn_reflns_limit_k_min -19
_diffrn_reflns_limit_l_max 28
_diffrn_reflns_limit_l_min -28
_diffrn_reflns_number 23603
_diffrn_reflns_point_group_measured_fraction_full 1.000
_diffrn_reflns_point_group_measured_fraction_max 1.000
_diffrn_reflns_theta_full 19.665
_diffrn_reflns_theta_max 23.659
_diffrn_reflns_theta_min 1.627
_diffrn_source 'INCOATEC Microsource'
_exptl_absorpt_coefficient_mu 2.047
_exptl_absorpt_correction_T_max 0.4275
_exptl_absorpt_correction_T_min 0.3974
_exptl_absorpt_correction_type multi-scan
_exptl_absorpt_process_details SADABS-2014/5
_exptl_crystal_colour yellow
_exptl_crystal_density_diffrn 1.535
_exptl_crystal_description lensoid
_exptl_crystal_F_000 1424
_exptl_crystal_size_max 0.230
_exptl_crystal_size_mid 0.224
_exptl_crystal_size_min 0.200
_refine_diff_density_max 0.499
_refine_diff_density_min -1.841
_refine_diff_density_rms 0.069
_refine_ls_extinction_method none
_refine_ls_goodness_of_fit_ref 1.112
_refine_ls_hydrogen_treatment constr
_refine_ls_matrix_type full
_refine_ls_number_parameters 112
_refine_ls_number_reflns 2539
_refine_ls_number_restraints 0
_refine_ls_restrained_S_all 1.112
_refine_ls_R_factor_all 0.0137
_refine_ls_R_factor_gt 0.0128
_refine_ls_shift/su_max 0.003
_refine_ls_shift/su_mean 0.000
_refine_ls_structure_factor_coef Fsqd
_refine_ls_weighting_details 'w=1/[\s^2^(Fo^2^)+(0.0147P)^2^+1.7628P] where P=(Fo^2^+2Fc^2^)/3'
_refine_ls_weighting_scheme calc
_refine_ls_wR_factor_gt 0.0305
_refine_ls_wR_factor_ref 0.0308
_reflns_Friedel_coverage 0.000
_reflns_number_gt 2460
_reflns_number_total 2539
_reflns_threshold_expression 'I > 2\s(I)'
_cod_data_source_file c7dt01199g2.cif
_cod_data_source_block Compound_8W
_cod_database_code 7043062
_shelx_shelxl_version_number 2014/7
_shelx_space_group_comment
;
The symmetry employed for this shelxl refinement is uniquely defined
by the following loop, which should always be used as a source of
symmetry information in preference to the above space-group names.
They are only intended as comments.
;
_shelx_estimated_absorpt_t_min 0.650
_shelx_estimated_absorpt_t_max 0.685

loop_
_space_group_symop_operation_xyz
'x, y, z'
'-x, -y, z+1/2'
'-x, y, -z+1/2'
'x, -y, -z'
'x+1/2, y+1/2, z'
'-x+1/2, -y+1/2, z+1/2'
'-x+1/2, y+1/2, -z+1/2'
'x+1/2, -y+1/2, -z'
'-x, -y, -z'
'x, y, -z-1/2'
'x, -y, z-1/2'
'-x, y, z'
'-x+1/2, -y+1/2, -z'
'x+1/2, y+1/2, -z-1/2'
'x+1/2, -y+1/2, z-1/2'
'-x+1/2, y+1/2, z'

loop_
_atom_site_label
_atom_site_type_symbol
_atom_site_fract_x
_atom_site_fract_y
_atom_site_fract_z
_atom_site_U_iso_or_equiv
_atom_site_adp_type
_atom_site_occupancy
_atom_site_site_symmetry_order
_atom_site_calc_flag
_atom_site_refinement_flags_posn
_atom_site_refinement_flags_adp
_atom_site_refinement_flags_occupancy
W1 W 0.5000 0.69661(2) 0.2500 0.01064(3) Uani 1 4 d S T P
N1 N 0.5000 0.92129(10) 0.30422(7) 0.0114(2) Uani 1 2 d S T P
C1 C 0.5000 0.85957(15) 0.2500 0.0095(4) Uani 1 4 d S T P
C2 C 0.5000 1.01731(12) 0.28412(8) 0.0174(3) Uani 1 2 d S T P
H2 H 0.5000 1.0722 0.3128 0.021 Uiso 1 2 calc R U P
C3 C 0.5000 0.89533(11) 0.37511(8) 0.0111(3) Uani 1 2 d S T P
C4 C 0.60964(11) 0.88614(8) 0.40828(6) 0.0130(2) Uani 1 1 d . . .
C5 C 0.72745(11) 0.89731(9) 0.37152(6) 0.0163(2) Uani 1 1 d . . .
H5 H 0.7120 0.8909 0.3219 0.020 Uiso 1 1 calc R U .
C6 C 0.77968(14) 0.99788(11) 0.38426(8) 0.0289(3) Uani 1 1 d . . .
H6A H 0.8544 1.0047 0.3592 0.043 Uiso 1 1 calc R U .
H6B H 0.7948 1.0062 0.4328 0.043 Uiso 1 1 calc R U .
H6C H 0.7232 1.0470 0.3689 0.043 Uiso 1 1 calc R U .
C7 C 0.81774(13) 0.81966(11) 0.39168(8) 0.0262(3) Uani 1 1 d . . .
H7A H 0.7806 0.7559 0.3882 0.039 Uiso 1 1 calc R U .
H7B H 0.8438 0.8307 0.4384 0.039 Uiso 1 1 calc R U .
H7C H 0.8865 0.8228 0.3613 0.039 Uiso 1 1 calc R U .
C8 C 0.60720(12) 0.86713(9) 0.47781(6) 0.0162(2) Uani 1 1 d . . .
H8 H 0.6798 0.8604 0.5019 0.019 Uiso 1 1 calc R U .
C9 C 0.5000 0.85801(13) 0.51198(8) 0.0178(3) Uani 1 2 d S T P
H9 H 0.5000 0.8454 0.5592 0.021 Uiso 1 2 calc R U P
O11 O 0.5000 0.46957(13) 0.2500 0.0221(4) Uani 1 4 d S T P
C11 C 0.5000 0.55264(18) 0.2500 0.0173(5) Uani 1 4 d S T P
O12 O 0.21631(13) 0.69059(10) 0.2500 0.0270(3) Uani 1 2 d S T P
C12 C 0.31788(18) 0.69513(12) 0.2500 0.0170(3) Uani 1 2 d S T P
O13 O 0.5000 0.66314(10) 0.09019(7) 0.0224(3) Uani 1 2 d S T P
C13 C 0.5000 0.68300(11) 0.14639(9) 0.0153(3) Uani 1 2 d S T P

loop_
_atom_site_aniso_label
_atom_site_aniso_U_11
_atom_site_aniso_U_22
_atom_site_aniso_U_33
_atom_site_aniso_U_23
_atom_site_aniso_U_13
_atom_site_aniso_U_12
W1 0.01413(5) 0.00788(4) 0.00991(4) 0.000 0.000 0.000
N1 0.0164(7) 0.0093(6) 0.0086(6) 0.0009(4) 0.000 0.000
C1 0.0100(10) 0.0079(9) 0.0107(9) 0.000 0.000 0.000
C2 0.0298(10) 0.0099(7) 0.0124(8) -0.0003(6) 0.000 0.000
C3 0.0173(8) 0.0085(6) 0.0075(6) 0.0000(5) 0.000 0.000
C4 0.0162(5) 0.0109(5) 0.0121(5) -0.0004(4) -0.0001(4) -0.0008(4)
C5 0.0165(6) 0.0189(6) 0.0137(5) -0.0006(4) 0.0007(4) -0.0019(4)
C6 0.0300(8) 0.0269(7) 0.0297(7) -0.0038(6) 0.0105(6) -0.0123(6)
C7 0.0189(7) 0.0335(7) 0.0263(7) 0.0007(6) -0.0008(5) 0.0060(6)
C8 0.0191(6) 0.0176(5) 0.0120(5) 0.0009(4) -0.0032(4) -0.0006(5)
C9 0.0254(9) 0.0188(8) 0.0093(7) 0.0019(6) 0.000 0.000
O11 0.0338(11) 0.0117(8) 0.0208(9) 0.000 0.000 0.000
C11 0.0238(13) 0.0157(11) 0.0122(10) 0.000 0.000 0.000
O12 0.0181(7) 0.0298(8) 0.0332(8) 0.000 0.000 -0.0039(6)
C12 0.0221(9) 0.0130(7) 0.0160(7) 0.000 0.000 -0.0022(6)
O13 0.0376(8) 0.0148(6) 0.0149(6) -0.0020(5) 0.000 0.000
C13 0.0197(8) 0.0087(7) 0.0175(8) 0.0012(6) 0.000 0.000

loop_
_atom_type_symbol
_atom_type_description
_atom_type_scat_dispersion_real
_atom_type_scat_dispersion_imag
_atom_type_scat_source
C C 0.0015 0.0009 'International Tables Vol C Tables 4.2.6.8 and 6.1.1.4'
H H 0.0000 0.0000 'International Tables Vol C Tables 4.2.6.8 and 6.1.1.4'
N N 0.0030 0.0019 'International Tables Vol C Tables 4.2.6.8 and 6.1.1.4'
O O 0.0056 0.0036 'International Tables Vol C Tables 4.2.6.8 and 6.1.1.4'
W W -0.4201 4.6430 'International Tables Vol C Tables 4.2.6.8 and 6.1.1.4'

loop_
_geom_angle_atom_site_label_1
_geom_angle_atom_site_label_2
_geom_angle_atom_site_label_3
_geom_angle
_geom_angle_site_symmetry_1
_geom_angle_site_symmetry_3
C11 W1 C12 89.42(5) . 3_655
C11 W1 C12 89.42(5) . .
C12 W1 C12 178.85(9) 3_655 .
C11 W1 C13 84.73(4) . .
C12 W1 C13 89.947(4) 3_655 .
C12 W1 C13 89.947(4) . .
C11 W1 C13 84.73(4) . 10_556
C12 W1 C13 89.947(5) 3_655 10_556
C12 W1 C13 89.947(4) . 10_556
C13 W1 C13 169.46(9) . 10_556
C11 W1 C1 180.0 . .
C12 W1 C1 90.58(5) 3_655 .
C12 W1 C1 90.58(5) . .
C13 W1 C1 95.27(4) . .
C13 W1 C1 95.27(4) 10_556 .
C1 N1 C2 112.02(13) . .
C1 N1 C3 126.96(13) . .
C2 N1 C3 121.02(13) . .
N1 C1 N1 102.74(18) 10_556 .
N1 C1 W1 128.63(9) 10_556 .
N1 C1 W1 128.63(9) . .
C2 C2 N1 106.60(9) 10_556 .
C2 C2 H2 126.7 10_556 .
N1 C2 H2 126.7 . .
C4 C3 C4 123.14(14) 12_655 .
C4 C3 N1 118.37(7) 12_655 .
C4 C3 N1 118.38(7) . .
C8 C4 C3 117.30(12) . .
C8 C4 C5 120.39(11) . .
C3 C4 C5 122.31(10) . .
C4 C5 C7 112.46(10) . .
C4 C5 C6 110.39(10) . .
C7 C5 C6 110.01(12) . .
C4 C5 H5 107.9 . .
C7 C5 H5 107.9 . .
C6 C5 H5 107.9 . .
C5 C6 H6A 109.5 . .
C5 C6 H6B 109.5 . .
H6A C6 H6B 109.5 . .
C5 C6 H6C 109.5 . .
H6A C6 H6C 109.5 . .
H6B C6 H6C 109.5 . .
C5 C7 H7A 109.5 . .
C5 C7 H7B 109.5 . .
H7A C7 H7B 109.5 . .
C5 C7 H7C 109.5 . .
H7A C7 H7C 109.5 . .
H7B C7 H7C 109.5 . .
C9 C8 C4 120.79(12) . .
C9 C8 H8 119.6 . .
C4 C8 H8 119.6 . .
C8 C9 C8 120.67(15) 12_655 .
C8 C9 H9 119.7 12_655 .
C8 C9 H9 119.7 . .
O11 C11 W1 180.0 . .
O12 C12 W1 177.42(16) . .
O13 C13 W1 171.34(14) . .

loop_
_geom_bond_atom_site_label_1
_geom_bond_atom_site_label_2
_geom_bond_distance
_geom_bond_site_symmetry_2
W1 C11 1.997(2) .
W1 C12 2.049(2) 3_655
W1 C12 2.049(2) .
W1 C13 2.0560(18) .
W1 C13 2.0560(18) 10_556
W1 C1 2.260(2) .
N1 C1 1.3713(18) .
N1 C2 1.390(2) .
N1 C3 1.4462(19) .
C1 N1 1.3712(18) 10_556
C2 C2 1.348(3) 10_556
C2 H2 0.9500 .
C3 C4 1.4026(14) 12_655
C3 C4 1.4027(14) .
C4 C8 1.3992(16) .
C4 C5 1.5193(17) .
C5 C7 1.5330(19) .
C5 C6 1.5343(19) .
C5 H5 1.0000 .
C6 H6A 0.9800 .
C6 H6B 0.9800 .
C6 H6C 0.9800 .
C7 H7A 0.9800 .
C7 H7B 0.9800 .
C7 H7C 0.9800 .
C8 C9 1.3878(15) .
C8 H8 0.9500 .
C9 C8 1.3878(15) 12_655
C9 H9 0.9500 .
O11 C11 1.152(3) .
O12 C12 1.144(3) .
O13 C13 1.144(2) .

loop_
_geom_torsion_atom_site_label_1
_geom_torsion_atom_site_label_2
_geom_torsion_atom_site_label_3
_geom_torsion_atom_site_label_4
_geom_torsion
_geom_torsion_site_symmetry_1
_geom_torsion_site_symmetry_4
C2 N1 C1 N1 0.000(1) . 10_556
C3 N1 C1 N1 180.000(0) . 10_556
C2 N1 C1 W1 180.000(0) . .
C3 N1 C1 W1 0.000(1) . .
C1 N1 C2 C2 0.000(1) . 10_556
C3 N1 C2 C2 180.000(1) . 10_556
C1 N1 C3 C4 -91.84(12) . 12_655
C2 N1 C3 C4 88.16(12) . 12_655
C1 N1 C3 C4 91.84(12) . .
C2 N1 C3 C4 -88.16(12) . .
C4 C3 C4 C8 -0.2(2) 12_655 .
N1 C3 C4 C8 175.97(12) . .
C4 C3 C4 C5 -179.40(9) 12_655 .
N1 C3 C4 C5 -3.27(19) . .
C8 C4 C5 C7 44.58(15) . .
C3 C4 C5 C7 -136.20(13) . .
C8 C4 C5 C6 -78.70(14) . .
C3 C4 C5 C6 100.52(14) . .
C3 C4 C8 C9 -0.07(19) . .
C5 C4 C8 C9 179.18(13) . .
C4 C8 C9 C8 0.3(3) . 12_655
